data_7704012
loop_
_publ_author_name
'Malinowski, Przemys\/law J'
'Jaro\'n, Tomasz'
'Doma\'nska, Ma\/lgorzata'
'Slattery, John M.'
'Schmitt, Manuel'
'Krossing, Ingo'

_publ_section_title
;
 Building blocks for the chemistry of perfluorinated alkoxyaluminates
 [Al{OC(CF<sub>3</sub>)<sub>3</sub>}<sub>4</sub>]<sup>-</sup>: simplified
 preparation and characterization of Li<sup>+</sup>-Cs<sup>+</sup>,
 Ag<sup>+</sup>, NH<sub>4</sub><sup>+</sup>,
 N<sub>2</sub>H<sub>5</sub><sup>+</sup> and
 N<sub>2</sub>H<sub>7</sub><sup>+</sup> salts.
;
_journal_issue 23
_journal_name_full 'Dalton transactions (Cambridge, England : 2003)'
_journal_page_first 7766
_journal_page_last 7773
_journal_paper_doi 10.1039/d0dt00592d
_journal_volume 49
_journal_year 2020
_chemical_formula_sum 'C16 Al F36 Na O4'
_chemical_formula_weight 990.13
_chemical_properties_physical Moisture-sensitive
_space_group_crystal_system monoclinic
_space_group_IT_number 14
_space_group_name_Hall '-P 2ybc'
_space_group_name_H-M_alt 'P 1 21/c 1'
_audit_creation_method SHELXL-2014/7
_audit_update_record
;
2020-03-31 deposited with the CCDC.	2020-04-06 downloaded from the CCDC.
;
_cell_angle_alpha 90
_cell_angle_beta 89.957(3)
_cell_angle_gamma 90
_cell_formula_units_Z 4
_cell_length_a 13.6410(8)
_cell_length_b 10.1222(6)
_cell_length_c 21.3566(13)
_cell_measurement_reflns_used 9802
_cell_measurement_temperature 190(2)
_cell_measurement_theta_max 23.2155
_cell_measurement_theta_min 2.224
_cell_volume 2948.9(3)
_computing_cell_refinement 'SAINT V8.34A'
_computing_data_collection 'APEX2 v2013.10-0'
_computing_data_reduction 'SAINT V8.34A'
_computing_molecular_graphics ShelxLe-1008
_computing_publication_material 'Vesta (Momma, Izumi, 2011)'
_computing_structure_refinement 'SHELXL-2014/7 (Sheldrick, 2014)'
_computing_structure_solution 'SHELXS in SHELXTL Version 2014/3'
_diffrn_ambient_temperature 190(2)
_diffrn_measured_fraction_theta_full 0.997
_diffrn_measured_fraction_theta_max 0.997
_diffrn_measurement_device_type 'Bruker Smart Apex II Quazar'
_diffrn_measurement_method 'omega and phi scans'
_diffrn_radiation_type MoK\a
_diffrn_radiation_wavelength 0.71073
_diffrn_reflns_av_R_equivalents 0.0211
_diffrn_reflns_av_unetI/netI 0.0129
_diffrn_reflns_Laue_measured_fraction_full 0.997
_diffrn_reflns_Laue_measured_fraction_max 0.997
_diffrn_reflns_limit_h_max 15
_diffrn_reflns_limit_h_min -15
_diffrn_reflns_limit_k_max 11
_diffrn_reflns_limit_k_min -11
_diffrn_reflns_limit_l_max 23
_diffrn_reflns_limit_l_min -23
_diffrn_reflns_number 41023
_diffrn_reflns_point_group_measured_fraction_full 0.997
_diffrn_reflns_point_group_measured_fraction_max 0.997
_diffrn_reflns_theta_full 23.269
_diffrn_reflns_theta_max 23.269
_diffrn_reflns_theta_min 0.953
_diffrn_source 'INCOATEC Mo Microsource'
_exptl_absorpt_coefficient_mu 0.341
_exptl_absorpt_correction_T_max 0.7449
_exptl_absorpt_correction_T_min 0.7066
_exptl_absorpt_correction_type multi-scan
_exptl_absorpt_process_details 'SADABS-2014/3, Sheldrick, Goettingen'
_exptl_crystal_colour colorless
_exptl_crystal_density_diffrn 2.230
_exptl_crystal_description block
_exptl_crystal_F_000 1904
_exptl_crystal_size_max 0.250
_exptl_crystal_size_mid 0.080
_exptl_crystal_size_min 0.080
_refine_diff_density_max 0.314
_refine_diff_density_min -0.189
_refine_diff_density_rms 0.048
_refine_ls_extinction_method none
_refine_ls_goodness_of_fit_ref 1.052
_refine_ls_hydrogen_treatment undef
_refine_ls_matrix_type full
_refine_ls_number_parameters 988
_refine_ls_number_reflns 4222
_refine_ls_number_restraints 10021
_refine_ls_restrained_S_all 1.485
_refine_ls_R_factor_all 0.0463
_refine_ls_R_factor_gt 0.0378
_refine_ls_shift/su_max 0.000
_refine_ls_shift/su_mean 0.000
_refine_ls_structure_factor_coef Fsqd
_refine_ls_weighting_details 'w=1/[\s^2^(Fo^2^)+(0.0723P)^2^+1.5469P] where P=(Fo^2^+2Fc^2^)/3'
_refine_ls_weighting_scheme calc
_refine_ls_wR_factor_gt 0.1025
_refine_ls_wR_factor_ref 0.1115
_reflns_Friedel_coverage 0.000
_reflns_number_gt 3627
_reflns_number_total 4222
_reflns_threshold_expression 'I > 2\s(I)'
_cod_data_source_file d0dt00592d3.cif
_cod_data_source_block NaPF_190_FullData
_cod_depositor_comments 'Adding full bibliography for 7704008--7704017.cif.'
_cod_original_sg_symbol_H-M 'P 21/c'
_cod_database_code 7704012
_shelx_shelxl_version_number 2014/7
_shelx_space_group_comment
;
The symmetry employed for this shelxl refinement is uniquely defined
by the following loop, which should always be used as a source of
symmetry information in preference to the above space-group names.
They are only intended as comments.
;
_shelx_estimated_absorpt_t_min 0.920
_shelx_estimated_absorpt_t_max 0.973

loop_
_space_group_symop_operation_xyz
'x, y, z'
'-x, y+1/2, -z+1/2'
'-x, -y, -z'
'x, -y-1/2, z-1/2'

loop_
_atom_site_label
_atom_site_type_symbol
_atom_site_fract_x
_atom_site_fract_y
_atom_site_fract_z
_atom_site_U_iso_or_equiv
_atom_site_adp_type
_atom_site_occupancy
_atom_site_site_symmetry_order
_atom_site_calc_flag
_atom_site_refinement_flags_posn
_atom_site_refinement_flags_adp
_atom_site_refinement_flags_occupancy
_atom_site_disorder_assembly
_atom_site_disorder_group
Al1 Al 0.24945(13) 0.32503(6) 0.40993(3) 0.0207(2) Uani 0.9782(19) 1 d D . P A 1
Na1 Na 0.2510(2) 0.01355(12) 0.39210(8) 0.0610(5) Uani 0.9782(19) 1 d D . P A 1
Al2 Al 0.228(3) 0.164(3) 0.4042(18) 0.0207(2) Uani 0.0218(19) 1 d D . P A 3
Na2 Na 0.266(9) 0.475(4) 0.412(5) 0.0610(5) Uani 0.0218(19) 1 d D . P A 3
O1_1 O 0.3516(8) 0.2306(16) 0.3887(6) 0.031(3) Uani 0.556(4) 1 d D U P A 1
C1_1 C 0.4292(9) 0.2185(9) 0.3501(5) 0.0369(11) Uani 0.556(4) 1 d D U P A 1
C2_1 C 0.4979(7) 0.3382(10) 0.3522(6) 0.071(3) Uani 0.556(4) 1 d D U P A 1
F1_1 F 0.4513(10) 0.4347(11) 0.3178(7) 0.096(4) Uani 0.556(4) 1 d D U P A 1
F2_1 F 0.5147(8) 0.3787(10) 0.4073(6) 0.098(3) Uani 0.556(4) 1 d D U P A 1
F3_1 F 0.5825(7) 0.3085(9) 0.3253(7) 0.114(4) Uani 0.556(4) 1 d D U P A 1
C3_1 C 0.4845(7) 0.0932(9) 0.3692(5) 0.059(3) Uani 0.556(4) 1 d D U P A 1
F4_1 F 0.5373(9) 0.1094(12) 0.4217(5) 0.089(3) Uani 0.556(4) 1 d D U P A 1
F5_1 F 0.5454(9) 0.0428(14) 0.3278(6) 0.079(4) Uani 0.556(4) 1 d D U P A 1
F6_1 F 0.4244(7) -0.0043(8) 0.3842(6) 0.081(3) Uani 0.556(4) 1 d D U P A 1
C4_1 C 0.3928(7) 0.1997(10) 0.2825(4) 0.066(3) Uani 0.556(4) 1 d D U P A 1
F7_1 F 0.4646(7) 0.2012(12) 0.2410(4) 0.108(4) Uani 0.556(4) 1 d D U P A 1
F8_1 F 0.3511(8) 0.0774(9) 0.2789(5) 0.101(3) Uani 0.556(4) 1 d D U P A 1
F9_1 F 0.3284(7) 0.2880(10) 0.2689(4) 0.082(3) Uani 0.556(4) 1 d D U P A 1
O1_2 O 0.3387(11) 0.229(2) 0.3728(8) 0.031(3) Uani 0.444(4) 1 d D U P A 2
C1_2 C 0.4315(12) 0.2220(10) 0.3506(6) 0.0369(11) Uani 0.444(4) 1 d D U P A 2
C2_2 C 0.5050(6) 0.2343(12) 0.4043(5) 0.055(3) Uani 0.444(4) 1 d D U P A 2
F1_2 F 0.4820(7) 0.3305(10) 0.4444(6) 0.073(3) Uani 0.444(4) 1 d D U P A 2
F2_2 F 0.5976(5) 0.2592(13) 0.3872(6) 0.081(3) Uani 0.444(4) 1 d D U P A 2
F3_2 F 0.5074(9) 0.1240(13) 0.4394(6) 0.075(3) Uani 0.444(4) 1 d D U P A 2
C3_2 C 0.4446(7) 0.0905(10) 0.3158(5) 0.052(3) Uani 0.444(4) 1 d D U P A 2
F4_2 F 0.4037(7) 0.1067(12) 0.2575(4) 0.081(3) Uani 0.444(4) 1 d D U P A 2
F5_2 F 0.4060(8) -0.0096(9) 0.3467(6) 0.063(3) Uani 0.444(4) 1 d D U P A 2
F6_2 F 0.5394(9) 0.0588(16) 0.3057(7) 0.064(4) Uani 0.444(4) 1 d D U P A 2
C4_2 C 0.4530(8) 0.3353(11) 0.3047(5) 0.049(3) Uani 0.444(4) 1 d D U P A 2
F7_2 F 0.3765(7) 0.3485(10) 0.2668(5) 0.068(3) Uani 0.444(4) 1 d D U P A 2
F8_2 F 0.5294(7) 0.3099(9) 0.2676(6) 0.073(3) Uani 0.444(4) 1 d D U P A 2
F9_2 F 0.4766(8) 0.4462(11) 0.3375(7) 0.055(3) Uani 0.444(4) 1 d D U P A 2
O1_3 O 0.2390(19) 0.4846(10) 0.3840(13) 0.032(2) Uani 0.444(4) 1 d D U P A 1
C1_3 C 0.2459(7) 0.6182(19) 0.3936(6) 0.0327(8) Uani 0.444(4) 1 d D U P A 1
C2_3 C 0.1433(8) 0.6624(11) 0.4156(6) 0.046(3) Uani 0.444(4) 1 d D U P A 1
F1_3 F 0.1112(12) 0.5747(18) 0.4581(8) 0.058(3) Uani 0.444(4) 1 d D U P A 1
F2_3 F 0.1415(19) 0.7839(14) 0.4413(13) 0.062(4) Uani 0.444(4) 1 d D U P A 1
F3_3 F 0.0796(7) 0.6705(9) 0.3701(6) 0.071(3) Uani 0.444(4) 1 d D U P A 1
C3_3 C 0.3215(8) 0.6550(12) 0.4439(7) 0.058(3) Uani 0.444(4) 1 d D U P A 1
F4_3 F 0.4044(10) 0.5853(16) 0.4373(8) 0.084(5) Uani 0.444(4) 1 d D U P A 1
F5_3 F 0.2932(10) 0.6300(11) 0.5030(5) 0.076(3) Uani 0.444(4) 1 d D U P A 1
F6_3 F 0.3592(16) 0.7777(13) 0.4498(11) 0.080(5) Uani 0.444(4) 1 d D U P A 1
C4_3 C 0.2688(8) 0.6830(12) 0.3303(6) 0.048(3) Uani 0.444(4) 1 d D U P A 1
F7_3 F 0.2434(15) 0.8123(13) 0.3257(10) 0.057(3) Uani 0.444(4) 1 d D U P A 1
F8_3 F 0.3623(8) 0.6838(9) 0.3149(7) 0.086(3) Uani 0.444(4) 1 d D U P A 1
F9_3 F 0.2163(11) 0.6223(13) 0.2862(6) 0.070(3) Uani 0.444(4) 1 d D U P A 1
O1_4 O 0.2591(15) 0.4857(8) 0.3862(10) 0.032(2) Uani 0.556(4) 1 d D U P A 2
C1_4 C 0.2556(6) 0.6161(15) 0.3980(5) 0.0327(8) Uani 0.556(4) 1 d D U P A 2
C2_4 C 0.1815(7) 0.6551(10) 0.4496(5) 0.060(2) Uani 0.556(4) 1 d D U P A 2
F1_4 F 0.0958(10) 0.5939(15) 0.4430(9) 0.082(4) Uani 0.556(4) 1 d D U P A 2
F2_4 F 0.1613(15) 0.7854(12) 0.4443(10) 0.067(4) Uani 0.556(4) 1 d D U P A 2
F3_4 F 0.2247(8) 0.6331(9) 0.5036(4) 0.079(2) Uani 0.556(4) 1 d D U P A 2
C3_4 C 0.3575(7) 0.6683(10) 0.4165(5) 0.052(2) Uani 0.556(4) 1 d D U P A 2
F4_4 F 0.3927(10) 0.5906(14) 0.4619(6) 0.082(4) Uani 0.556(4) 1 d D U P A 2
F5_4 F 0.4136(6) 0.6771(7) 0.3665(5) 0.074(2) Uani 0.556(4) 1 d D U P A 2
F6_4 F 0.3372(12) 0.7926(10) 0.4401(8) 0.062(3) Uani 0.556(4) 1 d D U P A 2
C4_4 C 0.2252(9) 0.6849(11) 0.3367(5) 0.068(3) Uani 0.556(4) 1 d D U P A 2
F7_4 F 0.2701(8) 0.6348(9) 0.2861(5) 0.075(3) Uani 0.556(4) 1 d D U P A 2
F8_4 F 0.2551(17) 0.8137(11) 0.3393(8) 0.081(4) Uani 0.556(4) 1 d D U P A 2
F9_4 F 0.1276(7) 0.6754(8) 0.3305(5) 0.094(3) Uani 0.556(4) 1 d D U P A 2
O1_5 O 0.1461(6) 0.2297(13) 0.3904(5) 0.030(2) Uani 0.5 1 d D U P A 1
C1_5 C 0.0678(10) 0.2158(9) 0.3505(6) 0.0325(11) Uani 0.5 1 d D U P A 1
C2_5 C 0.0005(7) 0.3372(9) 0.3548(5) 0.051(2) Uani 0.5 1 d D U P A 1
F1_5 F -0.0131(7) 0.3741(9) 0.4126(5) 0.074(2) Uani 0.5 1 d D U P A 1
F2_5 F 0.0411(8) 0.4436(11) 0.3231(6) 0.060(3) Uani 0.5 1 d D U P A 1
F3_5 F -0.0874(6) 0.3107(8) 0.3293(7) 0.091(3) Uani 0.5 1 d D U P A 1
C3_5 C 0.1113(8) 0.1990(11) 0.2844(4) 0.067(3) Uani 0.5 1 d D U P A 1
F4_5 F 0.0444(7) 0.1916(12) 0.2398(5) 0.094(3) Uani 0.5 1 d D U P A 1
F5_5 F 0.1731(7) 0.2972(11) 0.2696(4) 0.082(3) Uani 0.5 1 d D U P A 1
F6_5 F 0.1660(7) 0.0848(8) 0.2841(5) 0.077(2) Uani 0.5 1 d D U P A 1
C4_5 C 0.0125(6) 0.0908(9) 0.3715(5) 0.045(2) Uani 0.5 1 d D U P A 1
F7_5 F 0.0726(6) -0.0064(9) 0.3847(6) 0.068(3) Uani 0.5 1 d D U P A 1
F8_5 F -0.0390(6) 0.1241(10) 0.4238(5) 0.060(3) Uani 0.5 1 d D U P A 1
F9_5 F -0.0521(9) 0.058(2) 0.3278(7) 0.067(3) Uani 0.5 1 d D U P A 1
O1_6 O 0.1631(7) 0.2220(13) 0.3722(5) 0.030(2) Uani 0.5 1 d D U P A 2
C1_6 C 0.0658(11) 0.2207(9) 0.3503(5) 0.0325(11) Uani 0.5 1 d D U P A 2
C2_6 C 0.0471(9) 0.3352(12) 0.3046(6) 0.072(3) Uani 0.5 1 d D U P A 2
F1_6 F 0.0158(13) 0.4446(14) 0.3355(9) 0.111(5) Uani 0.5 1 d D U P A 2
F2_6 F -0.0276(8) 0.3031(10) 0.2657(6) 0.097(3) Uani 0.5 1 d D U P A 2
F3_6 F 0.1231(7) 0.3647(9) 0.2705(5) 0.082(3) Uani 0.5 1 d D U P A 2
C3_6 C 0.0530(8) 0.0883(10) 0.3157(5) 0.065(3) Uani 0.5 1 d D U P A 2
F4_6 F 0.0936(9) -0.0071(9) 0.3500(6) 0.080(3) Uani 0.5 1 d D U P A 2
F5_6 F 0.1069(8) 0.0882(9) 0.2632(4) 0.082(3) Uani 0.5 1 d D U P A 2
F6_6 F -0.0388(10) 0.056(2) 0.3088(8) 0.080(4) Uani 0.5 1 d D U P A 2
C4_6 C -0.0067(7) 0.2249(12) 0.4053(5) 0.071(3) Uani 0.5 1 d D U P A 2
F7_6 F 0.0022(9) 0.1074(12) 0.4345(6) 0.096(4) Uani 0.5 1 d D U P A 2
F8_6 F -0.0966(6) 0.2458(16) 0.3851(6) 0.108(3) Uani 0.5 1 d D U P A 2
F9_6 F 0.0191(6) 0.3258(10) 0.4430(5) 0.076(3) Uani 0.5 1 d D U P A 2
O1_7 O 0.2318(8) 0.311(2) 0.4894(3) 0.0383(19) Uani 0.5 1 d D U P A 1
C1_7 C 0.2505(9) 0.2510(10) 0.5461(7) 0.0383(8) Uani 0.5 1 d D U P A 1
C2_7 C 0.3465(9) 0.3025(14) 0.5740(5) 0.096(3) Uani 0.5 1 d D U P A 1
F1_7 F 0.4157(7) 0.3148(15) 0.5283(5) 0.126(4) Uani 0.5 1 d D U P A 1
F2_7 F 0.3839(7) 0.2299(12) 0.6194(4) 0.103(3) Uani 0.5 1 d D U P A 1
F3_7 F 0.3144(10) 0.4306(12) 0.5941(6) 0.118(4) Uani 0.5 1 d D U P A 1
C3_7 C 0.2556(10) 0.1011(9) 0.5365(4) 0.078(2) Uani 0.5 1 d D U P A 1
F4_7 F 0.2346(9) 0.0356(13) 0.5893(5) 0.092(4) Uani 0.5 1 d D U P A 1
F5_7 F 0.1889(8) 0.0573(8) 0.4960(4) 0.083(3) Uani 0.5 1 d D U P A 1
F6_7 F 0.3533(9) 0.0849(12) 0.5133(7) 0.119(4) Uani 0.5 1 d D U P A 1
C4_7 C 0.1585(9) 0.2768(12) 0.5857(6) 0.088(3) Uani 0.5 1 d D U P A 1
F7_7 F 0.1872(8) 0.2630(15) 0.6462(4) 0.142(4) Uani 0.5 1 d D U P A 1
F8_7 F 0.1432(8) 0.4110(8) 0.5867(4) 0.087(3) Uani 0.5 1 d D U P A 1
F9_7 F 0.0919(7) 0.1836(13) 0.5687(6) 0.110(4) Uani 0.5 1 d D U P A 1
O1_8 O 0.2630(8) 0.316(2) 0.4895(3) 0.0383(19) Uani 0.5 1 d D U P A 2
C1_8 C 0.2481(8) 0.2601(10) 0.5443(6) 0.0383(8) Uani 0.5 1 d D U P A 2
C2_8 C 0.2801(6) 0.3553(9) 0.5964(3) 0.055(2) Uani 0.5 1 d D U P A 2
F1_8 F 0.3797(6) 0.3915(10) 0.5791(5) 0.085(3) Uani 0.5 1 d D U P A 2
F2_8 F 0.2871(9) 0.2957(9) 0.6524(3) 0.120(4) Uani 0.5 1 d D U P A 2
F3_8 F 0.2254(7) 0.4608(8) 0.6043(4) 0.095(3) Uani 0.5 1 d D U P A 2
C3_8 C 0.1378(8) 0.2333(12) 0.5529(5) 0.076(3) Uani 0.5 1 d D U P A 2
F4_8 F 0.1123(8) 0.1226(12) 0.5246(5) 0.115(3) Uani 0.5 1 d D U P A 2
F5_8 F 0.0884(6) 0.3380(13) 0.5357(6) 0.119(4) Uani 0.5 1 d D U P A 2
F6_8 F 0.1182(9) 0.2095(14) 0.6142(5) 0.119(4) Uani 0.5 1 d D U P A 2
C4_8 C 0.3098(8) 0.1355(9) 0.5546(5) 0.071(2) Uani 0.5 1 d D U P A 2
F7_8 F 0.2822(11) 0.0520(10) 0.5025(5) 0.115(4) Uani 0.5 1 d D U P A 2
F8_8 F 0.2704(12) 0.0601(15) 0.6017(5) 0.117(4) Uani 0.5 1 d D U P A 2
F9_8 F 0.4051(7) 0.1656(10) 0.5532(8) 0.116(4) Uani 0.5 1 d D U P A 2

loop_
_atom_site_aniso_label
_atom_site_aniso_U_11
_atom_site_aniso_U_22
_atom_site_aniso_U_33
_atom_site_aniso_U_23
_atom_site_aniso_U_13
_atom_site_aniso_U_12
Al1 0.0247(4) 0.0145(4) 0.0229(4) 0.0003(3) 0.0025(11) -0.0025(8)
Na1 0.0538(8) 0.0264(7) 0.1029(12) -0.0042(7) 0.017(2) -0.0047(14)
Al2 0.0247(4) 0.0145(4) 0.0229(4) 0.0003(3) 0.0025(11) -0.0025(8)
Na2 0.0538(8) 0.0264(7) 0.1029(12) -0.0042(7) 0.017(2) -0.0047(14)
O1_1 0.028(3) 0.027(2) 0.039(6) 0.008(4) 0.007(4) 0.004(2)
C1_1 0.031(2) 0.032(2) 0.047(3) 0.0018(19) 0.018(2) 0.0013(16)
C2_1 0.061(5) 0.050(5) 0.103(7) 0.001(4) 0.032(5) -0.006(4)
F1_1 0.110(8) 0.046(6) 0.131(9) 0.028(5) 0.043(6) -0.002(5)
F2_1 0.093(6) 0.079(6) 0.121(6) -0.023(5) 0.012(5) -0.029(5)
F3_1 0.071(5) 0.089(6) 0.180(10) -0.009(6) 0.076(6) -0.019(4)
C3_1 0.051(5) 0.044(4) 0.080(6) 0.015(4) 0.029(4) 0.017(3)
F4_1 0.086(7) 0.088(6) 0.094(6) 0.014(5) 0.005(5) 0.048(5)
F5_1 0.073(5) 0.061(5) 0.103(8) 0.003(5) 0.032(5) 0.045(4)
F6_1 0.079(5) 0.037(4) 0.128(8) 0.029(5) 0.035(6) 0.020(3)
C4_1 0.077(5) 0.075(5) 0.046(4) -0.011(4) 0.021(4) 0.039(4)
F7_1 0.107(6) 0.174(10) 0.044(4) 0.004(5) 0.029(4) 0.056(6)
F8_1 0.123(7) 0.100(5) 0.080(6) -0.044(4) -0.006(5) 0.005(5)
F9_1 0.077(5) 0.105(6) 0.063(5) 0.015(4) 0.006(4) 0.039(4)
O1_2 0.028(3) 0.027(2) 0.039(6) 0.008(4) 0.007(4) 0.004(2)
C1_2 0.031(2) 0.032(2) 0.047(3) 0.0018(19) 0.018(2) 0.0013(16)
C2_2 0.022(4) 0.076(6) 0.066(5) -0.021(4) 0.004(4) 0.017(4)
F1_2 0.049(5) 0.093(6) 0.079(6) -0.049(5) -0.008(5) 0.008(4)
F2_2 0.024(3) 0.123(7) 0.095(7) -0.033(6) 0.003(4) -0.001(4)
F3_2 0.047(6) 0.101(6) 0.077(6) 0.000(5) -0.005(5) 0.027(5)
C3_2 0.044(5) 0.053(5) 0.061(5) -0.011(4) 0.027(4) -0.005(4)
F4_2 0.070(5) 0.126(8) 0.048(4) -0.023(4) 0.019(4) -0.030(5)
F5_2 0.062(6) 0.030(4) 0.098(7) -0.006(4) 0.051(6) 0.004(3)
F6_2 0.050(5) 0.054(6) 0.088(8) 0.005(6) 0.048(5) 0.013(4)
C4_2 0.046(5) 0.039(5) 0.063(5) -0.003(4) 0.020(4) 0.001(4)
F7_2 0.056(5) 0.088(7) 0.058(5) 0.035(4) 0.015(4) -0.002(4)
F8_2 0.070(5) 0.058(5) 0.092(6) 0.014(5) 0.057(5) 0.005(4)
F9_2 0.030(4) 0.029(4) 0.106(7) -0.016(4) 0.030(4) -0.013(3)
O1_3 0.035(7) 0.0178(10) 0.0415(17) 0.0021(9) 0.009(4) -0.005(2)
C1_3 0.0376(17) 0.0149(12) 0.0456(18) 0.0007(12) 0.001(2) 0.000(2)
C2_3 0.045(5) 0.034(5) 0.058(6) -0.004(4) 0.011(4) 0.007(4)
F1_3 0.055(7) 0.055(5) 0.065(6) -0.003(4) 0.025(5) 0.005(4)
F2_3 0.049(8) 0.033(5) 0.103(9) -0.018(5) -0.009(6) 0.030(4)
F3_3 0.050(4) 0.064(6) 0.100(6) -0.019(5) -0.015(4) 0.031(4)
C3_3 0.054(5) 0.036(5) 0.085(6) -0.016(5) -0.022(5) 0.005(4)
F4_3 0.039(5) 0.067(7) 0.146(11) -0.051(7) -0.040(6) 0.009(4)
F5_3 0.105(6) 0.059(6) 0.065(5) -0.017(4) -0.037(5) 0.007(6)
F6_3 0.075(9) 0.054(6) 0.113(10) -0.027(5) -0.046(7) -0.012(5)
C4_3 0.073(6) 0.018(4) 0.053(5) 0.000(4) 0.021(4) -0.005(4)
F7_3 0.104(8) 0.028(4) 0.038(6) 0.009(3) 0.001(6) 0.003(4)
F8_3 0.091(5) 0.053(5) 0.115(8) 0.017(5) 0.061(5) -0.004(4)
F9_3 0.118(6) 0.047(5) 0.045(5) -0.001(4) -0.003(5) -0.020(5)
O1_4 0.035(7) 0.0178(10) 0.0415(17) 0.0021(9) 0.009(4) -0.005(2)
C1_4 0.0376(17) 0.0149(12) 0.0456(18) 0.0007(12) 0.001(2) 0.000(2)
C2_4 0.061(5) 0.041(5) 0.076(5) -0.015(4) 0.013(4) 0.003(4)
F1_4 0.050(5) 0.071(7) 0.126(11) -0.027(6) 0.016(5) -0.013(5)
F2_4 0.062(9) 0.043(4) 0.095(8) -0.023(4) 0.024(6) 0.013(4)
F3_4 0.122(7) 0.068(5) 0.046(3) -0.005(3) 0.024(4) 0.002(5)
C3_4 0.055(5) 0.036(5) 0.066(5) -0.005(4) -0.003(4) 0.000(4)
F4_4 0.079(7) 0.075(6) 0.093(6) 0.010(5) -0.038(5) 0.004(4)
F5_4 0.059(4) 0.059(4) 0.106(5) -0.006(4) 0.031(4) -0.007(3)
F6_4 0.077(7) 0.035(4) 0.074(6) -0.010(3) -0.015(6) -0.015(4)
C4_4 0.111(7) 0.030(5) 0.064(5) -0.001(3) -0.027(4) 0.000(4)
F7_4 0.147(9) 0.031(3) 0.047(4) 0.006(3) -0.007(5) -0.011(5)
F8_4 0.168(8) 0.020(3) 0.055(8) 0.012(3) -0.026(7) -0.006(4)
F9_4 0.110(5) 0.053(4) 0.120(7) 0.028(4) -0.068(5) -0.001(4)
O1_5 0.031(3) 0.032(3) 0.027(5) -0.007(3) 0.002(3) -0.004(3)
C1_5 0.032(2) 0.030(2) 0.036(2) -0.0035(18) -0.0054(19) -0.0078(16)
C2_5 0.040(4) 0.030(4) 0.083(6) 0.001(4) -0.012(4) -0.002(3)
F1_5 0.060(5) 0.061(5) 0.100(6) -0.025(4) 0.004(4) 0.023(4)
F2_5 0.046(4) 0.032(4) 0.102(6) 0.027(4) -0.028(4) 0.006(3)
F3_5 0.040(4) 0.065(5) 0.169(10) -0.002(5) -0.041(5) 0.005(3)
C3_5 0.067(6) 0.091(6) 0.042(5) -0.016(4) 0.004(4) -0.030(4)
F4_5 0.090(5) 0.142(9) 0.050(5) -0.013(5) -0.021(4) -0.040(5)
F5_5 0.096(6) 0.129(7) 0.020(3) 0.004(4) 0.006(4) -0.057(5)
F6_5 0.072(5) 0.086(5) 0.072(5) -0.049(4) 0.014(4) -0.008(4)
C4_5 0.027(4) 0.040(4) 0.067(5) -0.004(4) 0.006(4) -0.011(3)
F7_5 0.046(4) 0.036(4) 0.122(8) 0.007(5) 0.002(5) -0.009(3)
F8_5 0.029(4) 0.071(5) 0.081(6) 0.005(4) 0.025(4) -0.013(3)
F9_5 0.050(4) 0.060(7) 0.090(7) -0.007(6) -0.015(4) -0.022(4)
O1_6 0.031(3) 0.032(3) 0.027(5) -0.007(3) 0.002(3) -0.004(3)
C1_6 0.032(2) 0.030(2) 0.036(2) -0.0035(18) -0.0054(19) -0.0078(16)
C2_6 0.071(6) 0.062(6) 0.084(6) 0.025(5) -0.035(5) -0.013(4)
F1_6 0.117(11) 0.053(6) 0.164(10) 0.006(6) -0.014(7) -0.003(6)
F2_6 0.090(6) 0.099(7) 0.101(7) 0.032(5) -0.068(6) -0.019(5)
F3_6 0.090(6) 0.068(5) 0.089(6) 0.044(5) -0.021(4) -0.011(4)
C3_6 0.071(6) 0.048(5) 0.078(6) -0.018(4) -0.023(5) 0.000(4)
F4_6 0.100(8) 0.019(4) 0.121(8) -0.005(5) -0.037(6) 0.006(4)
F5_6 0.104(6) 0.074(5) 0.068(5) -0.052(4) -0.014(4) 0.003(5)
F6_6 0.078(6) 0.055(6) 0.107(10) -0.042(7) -0.027(6) -0.009(4)
C4_6 0.053(5) 0.103(7) 0.057(5) -0.006(4) 0.011(4) -0.008(5)
F7_6 0.072(7) 0.135(7) 0.081(6) 0.043(5) 0.018(5) -0.033(5)
F8_6 0.048(4) 0.163(9) 0.115(8) -0.026(7) 0.004(4) -0.001(5)
F9_6 0.050(5) 0.116(7) 0.063(5) -0.038(5) 0.012(4) 0.017(4)
O1_7 0.038(6) 0.0511(18) 0.0260(11) 0.0049(10) -0.008(3) -0.028(5)
C1_7 0.0442(16) 0.0473(18) 0.0234(14) 0.0043(13) 0.008(2) -0.012(2)
C2_7 0.092(6) 0.126(8) 0.070(6) 0.016(5) -0.029(5) -0.031(5)
F1_7 0.068(5) 0.234(12) 0.075(5) 0.025(6) -0.020(4) -0.053(6)
F2_7 0.092(6) 0.156(7) 0.060(5) 0.023(5) -0.054(5) -0.013(6)
F3_7 0.156(10) 0.109(6) 0.089(7) -0.009(5) -0.040(8) -0.052(6)
C3_7 0.128(6) 0.054(4) 0.053(5) 0.013(3) -0.020(5) -0.005(5)
F4_7 0.121(9) 0.081(6) 0.074(4) 0.054(4) -0.047(5) -0.047(5)
F5_7 0.154(8) 0.033(4) 0.062(4) 0.011(3) -0.052(5) -0.012(5)
F6_7 0.133(7) 0.089(7) 0.135(9) 0.035(6) 0.024(7) 0.050(6)
C4_7 0.091(6) 0.100(6) 0.074(6) 0.004(5) 0.025(5) -0.003(5)
F7_7 0.117(7) 0.267(11) 0.042(4) 0.017(5) 0.040(4) 0.025(7)
F8_7 0.118(7) 0.080(4) 0.062(5) -0.012(4) 0.058(5) 0.002(4)
F9_7 0.079(5) 0.170(8) 0.081(6) 0.011(6) 0.029(5) -0.058(5)
O1_8 0.038(6) 0.0511(18) 0.0260(11) 0.0049(10) -0.008(3) -0.028(5)
C1_8 0.0442(16) 0.0473(18) 0.0234(14) 0.0043(13) 0.008(2) -0.012(2)
C2_8 0.078(6) 0.057(4) 0.031(3) -0.003(3) 0.003(3) -0.027(4)
F1_8 0.067(4) 0.082(6) 0.105(7) 0.002(5) -0.014(4) -0.046(4)
F2_8 0.207(11) 0.130(6) 0.024(3) 0.006(3) -0.006(4) -0.065(6)
F3_8 0.132(8) 0.084(4) 0.068(4) -0.034(3) 0.001(4) 0.005(4)
C3_8 0.055(5) 0.127(7) 0.047(5) 0.032(5) 0.003(4) -0.031(4)
F4_8 0.094(6) 0.155(8) 0.096(6) 0.020(5) -0.002(5) -0.079(6)
F5_8 0.034(4) 0.193(8) 0.130(8) 0.073(7) 0.030(4) 0.029(4)
F6_8 0.106(7) 0.190(11) 0.062(5) 0.044(6) 0.036(5) -0.041(7)
C4_8 0.111(6) 0.053(5) 0.048(5) -0.011(4) -0.012(5) 0.009(4)
F7_8 0.201(13) 0.053(4) 0.091(6) -0.016(4) 0.008(7) -0.032(6)
F8_8 0.179(12) 0.072(6) 0.099(6) 0.037(5) -0.025(7) -0.013(7)
F9_8 0.089(5) 0.078(6) 0.182(12) -0.002(6) -0.027(6) 0.040(4)

loop_
_atom_type_symbol
_atom_type_description
_atom_type_scat_dispersion_real
_atom_type_scat_dispersion_imag
_atom_type_scat_source
C C 0.0033 0.0016 'International Tables Vol C Tables 4.2.6.8 and 6.1.1.4'
O O 0.0106 0.0060 'International Tables Vol C Tables 4.2.6.8 and 6.1.1.4'
F F 0.0171 0.0103 'International Tables Vol C Tables 4.2.6.8 and 6.1.1.4'
Na Na 0.0362 0.0249 'International Tables Vol C Tables 4.2.6.8 and 6.1.1.4'
Al Al 0.0645 0.0514 'International Tables Vol C Tables 4.2.6.8 and 6.1.1.4'

loop_
_geom_angle_atom_site_label_1
_geom_angle_atom_site_label_2
_geom_angle_atom_site_label_3
_geom_angle
_geom_angle_site_symmetry_1
_geom_angle_site_symmetry_3
_geom_angle_publ_flag
O1_4 Al1 O1_8 109.8(10) . . ?
O1_3 Al1 O1_7 112.8(12) . . ?
O1_4 Al1 O1_2 109.9(11) . . ?
O1_8 Al1 O1_2 110.2(9) . . ?
O1_3 Al1 O1_1 119.9(11) . . ?
O1_7 Al1 O1_1 108.7(7) . . ?
O1_3 Al1 O1_5 111.9(10) . . ?
O1_7 Al1 O1_5 94.4(6) . . ?
O1_1 Al1 O1_5 106.1(6) . . ?
O1_4 Al1 O1_6 118.5(9) . . ?
O1_8 Al1 O1_6 119.5(6) . . ?
O1_2 Al1 O1_6 86.0(7) . . ?
O1_3 Al1 Na1 153.9(10) . . ?
O1_7 Al1 Na1 92.0(7) . . ?
O1_1 Al1 Na1 54.6(6) . . ?
O1_5 Al1 Na1 55.4(5) . . ?
F6_1 Na1 F5_7 115.3(4) . . ?
F6_1 Na1 F7_5 168.0(2) . . ?
F5_7 Na1 F7_5 74.1(4) . . ?
F6_1 Na1 F7_3 86.5(5) . 1_545 ?
F5_7 Na1 F7_3 131.3(5) . 1_545 ?
F7_5 Na1 F7_3 81.6(5) . 1_545 ?
F6_1 Na1 O1_1 62.3(3) . . ?
F5_7 Na1 O1_1 93.2(3) . . ?
F7_5 Na1 O1_1 126.5(3) . . ?
F7_3 Na1 O1_1 134.6(5) 1_545 . ?
F6_1 Na1 O1_5 127.4(3) . . ?
F5_7 Na1 O1_5 70.6(3) . . ?
F7_5 Na1 O1_5 61.6(3) . . ?
F7_3 Na1 O1_5 130.9(5) 1_545 . ?
O1_1 Na1 O1_5 65.17(19) . . ?
F6_1 Na1 F6_5 113.0(3) . . ?
F5_7 Na1 F6_5 126.1(3) . . ?
F7_5 Na1 F6_5 62.4(3) . . ?
F7_3 Na1 F6_5 73.2(5) 1_545 . ?
O1_1 Na1 F6_5 88.7(4) . . ?
O1_5 Na1 F6_5 61.7(3) . . ?
F6_1 Na1 F8_1 58.8(4) . . ?
F5_7 Na1 F8_1 154.9(3) . . ?
F7_5 Na1 F8_1 116.1(4) . . ?
F7_3 Na1 F8_1 73.9(5) 1_545 . ?
O1_1 Na1 F8_1 62.0(3) . . ?
O1_5 Na1 F8_1 93.4(3) . . ?
F6_5 Na1 F8_1 54.3(2) . . ?
F6_1 Na1 F2_3 117.9(4) . 1_545 ?
F5_7 Na1 F2_3 69.0(5) . 1_545 ?
F7_5 Na1 F2_3 57.0(5) . 1_545 ?
F7_3 Na1 F2_3 62.4(6) 1_545 1_545 ?
O1_1 Na1 F2_3 160.8(5) . 1_545 ?
O1_5 Na1 F2_3 112.8(5) . 1_545 ?
F6_5 Na1 F2_3 107.4(5) . 1_545 ?
F8_1 Na1 F2_3 136.2(5) . 1_545 ?
F6_1 Na1 Al1 95.2(2) . . ?
F5_7 Na1 Al1 72.88(18) . . ?
F7_5 Na1 Al1 94.8(2) . . ?
F7_3 Na1 Al1 151.9(5) 1_545 . ?
O1_1 Na1 Al1 33.41(13) . . ?
O1_5 Na1 Al1 33.62(14) . . ?
F6_5 Na1 Al1 80.41(18) . . ?
F8_1 Na1 Al1 83.09(18) . . ?
F2_3 Na1 Al1 137.3(4) 1_545 . ?
C1_1 O1_1 Al1 146.5(12) . . ?
C1_1 O1_1 Na1 110.9(8) . . ?
Al1 O1_1 Na1 92.0(6) . . ?
O1_1 C1_1 C3_1 107.4(9) . . ?
O1_1 C1_1 C2_1 113.0(11) . . ?
C3_1 C1_1 C2_1 110.2(9) . . ?
O1_1 C1_1 C4_1 109.4(10) . . ?
C3_1 C1_1 C4_1 107.9(9) . . ?
C2_1 C1_1 C4_1 108.8(10) . . ?
F2_1 C2_1 F3_1 108.5(11) . . ?
F2_1 C2_1 F1_1 110.5(11) . . ?
F3_1 C2_1 F1_1 109.4(11) . . ?
F2_1 C2_1 C1_1 113.1(9) . . ?
F3_1 C2_1 C1_1 110.0(10) . . ?
F1_1 C2_1 C1_1 105.3(10) . . ?
F5_1 C3_1 F6_1 105.4(10) . . ?
F5_1 C3_1 F4_1 105.7(10) . . ?
F6_1 C3_1 F4_1 102.8(10) . . ?
F5_1 C3_1 C1_1 116.9(10) . . ?
F6_1 C3_1 C1_1 112.1(8) . . ?
F4_1 C3_1 C1_1 112.7(9) . . ?
C3_1 F6_1 Na1 125.2(7) . . ?
F9_1 C4_1 F7_1 110.3(9) . . ?
F9_1 C4_1 F8_1 109.5(10) . . ?
F7_1 C4_1 F8_1 106.4(10) . . ?
F9_1 C4_1 C1_1 110.2(8) . . ?
F7_1 C4_1 C1_1 112.9(10) . . ?
F8_1 C4_1 C1_1 107.4(8) . . ?
C4_1 F8_1 Na1 111.0(6) . . ?
O1_2 C1_2 C2_2 110.2(12) . . ?
O1_2 C1_2 C3_2 108.9(12) . . ?
C2_2 C1_2 C3_2 111.0(10) . . ?
O1_2 C1_2 C4_2 111.2(12) . . ?
C2_2 C1_2 C4_2 107.0(10) . . ?
C3_2 C1_2 C4_2 108.5(10) . . ?
F1_2 C2_2 F2_2 105.0(9) . . ?
F1_2 C2_2 F3_2 104.8(11) . . ?
F2_2 C2_2 F3_2 106.6(10) . . ?
F1_2 C2_2 C1_2 112.8(9) . . ?
F2_2 C2_2 C1_2 115.4(11) . . ?
F3_2 C2_2 C1_2 111.5(10) . . ?
F5_2 C3_2 F6_2 106.3(10) . . ?
F5_2 C3_2 F4_2 112.5(11) . . ?
F6_2 C3_2 F4_2 105.8(10) . . ?
F5_2 C3_2 C1_2 112.2(9) . . ?
F6_2 C3_2 C1_2 113.2(12) . . ?
F4_2 C3_2 C1_2 106.7(9) . . ?
F7_2 C4_2 F8_2 105.7(10) . . ?
F7_2 C4_2 F9_2 114.6(11) . . ?
F8_2 C4_2 F9_2 106.2(10) . . ?
F7_2 C4_2 C1_2 108.4(9) . . ?
F8_2 C4_2 C1_2 112.6(11) . . ?
F9_2 C4_2 C1_2 109.5(10) . . ?
C1_3 O1_3 Al1 151(2) . . ?
O1_3 C1_3 C3_3 113.0(14) . . ?
O1_3 C1_3 C4_3 107.7(13) . . ?
C3_3 C1_3 C4_3 112.1(11) . . ?
O1_3 C1_3 C2_3 105.6(14) . . ?
C3_3 C1_3 C2_3 109.1(10) . . ?
C4_3 C1_3 C2_3 109.2(10) . . ?
F3_3 C2_3 F1_3 109.1(12) . . ?
F3_3 C2_3 F2_3 103.5(12) . . ?
F1_3 C2_3 F2_3 108.9(16) . . ?
F3_3 C2_3 C1_3 113.3(9) . . ?
F1_3 C2_3 C1_3 108.0(12) . . ?
F2_3 C2_3 C1_3 113.9(15) . . ?
C2_3 F2_3 Na1 124.4(17) . 1_565 ?
F4_3 C3_3 F5_3 103.9(13) . . ?
F4_3 C3_3 F6_3 99.9(13) . . ?
F5_3 C3_3 F6_3 101.2(14) . . ?
F4_3 C3_3 C1_3 111.5(11) . . ?
F5_3 C3_3 C1_3 114.7(10) . . ?
F6_3 C3_3 C1_3 123.0(15) . . ?
F8_3 C4_3 F9_3 110.3(13) . . ?
F8_3 C4_3 F7_3 103.0(12) . . ?
F9_3 C4_3 F7_3 104.9(13) . . ?
F8_3 C4_3 C1_3 114.7(10) . . ?
F9_3 C4_3 C1_3 108.4(10) . . ?
F7_3 C4_3 C1_3 115.0(14) . . ?
C4_3 F7_3 Na1 137.7(14) . 1_565 ?
O1_4 C1_4 C4_4 107.2(11) . . ?
O1_4 C1_4 C3_4 110.6(11) . . ?
C4_4 C1_4 C3_4 107.9(9) . . ?
O1_4 C1_4 C2_4 114.0(12) . . ?
C4_4 C1_4 C2_4 108.3(9) . . ?
C3_4 C1_4 C2_4 108.6(8) . . ?
F3_4 C2_4 F1_4 114.1(12) . . ?
F3_4 C2_4 F2_4 109.3(12) . . ?
F1_4 C2_4 F2_4 105.5(13) . . ?
F3_4 C2_4 C1_4 106.8(8) . . ?
F1_4 C2_4 C1_4 112.3(11) . . ?
F2_4 C2_4 C1_4 108.8(13) . . ?
F5_4 C3_4 F4_4 114.8(10) . . ?
F5_4 C3_4 F6_4 110.5(10) . . ?
F4_4 C3_4 F6_4 109.9(11) . . ?
F5_4 C3_4 C1_4 109.9(8) . . ?
F4_4 C3_4 C1_4 108.0(10) . . ?
F6_4 C3_4 C1_4 103.0(11) . . ?
F9_4 C4_4 F7_4 110.2(11) . . ?
F9_4 C4_4 F8_4 111.7(13) . . ?
F7_4 C4_4 F8_4 104.9(12) . . ?
F9_4 C4_4 C1_4 108.7(9) . . ?
F7_4 C4_4 C1_4 112.9(10) . . ?
F8_4 C4_4 C1_4 108.5(12) . . ?
C1_5 O1_5 Al1 145.8(11) . . ?
C1_5 O1_5 Na1 110.4(7) . . ?
Al1 O1_5 Na1 91.0(5) . . ?
O1_5 C1_5 C2_5 110.2(10) . . ?
O1_5 C1_5 C3_5 106.2(9) . . ?
C2_5 C1_5 C3_5 112.0(10) . . ?
O1_5 C1_5 C4_5 106.5(10) . . ?
C2_5 C1_5 C4_5 110.3(9) . . ?
C3_5 C1_5 C4_5 111.4(9) . . ?
F1_5 C2_5 F3_5 108.3(10) . . ?
F1_5 C2_5 F2_5 107.2(10) . . ?
F3_5 C2_5 F2_5 108.2(10) . . ?
F1_5 C2_5 C1_5 111.8(9) . . ?
F3_5 C2_5 C1_5 110.5(10) . . ?
F2_5 C2_5 C1_5 110.7(8) . . ?
F4_5 C3_5 F5_5 107.8(10) . . ?
F4_5 C3_5 F6_5 108.8(10) . . ?
F5_5 C3_5 F6_5 106.3(10) . . ?
F4_5 C3_5 C1_5 113.6(10) . . ?
F5_5 C3_5 C1_5 112.2(8) . . ?
F6_5 C3_5 C1_5 107.8(8) . . ?
C3_5 F6_5 Na1 117.2(6) . . ?
F7_5 C4_5 F9_5 112.5(11) . . ?
F7_5 C4_5 F8_5 109.2(10) . . ?
F9_5 C4_5 F8_5 107.3(9) . . ?
F7_5 C4_5 C1_5 111.9(8) . . ?
F9_5 C4_5 C1_5 109.0(12) . . ?
F8_5 C4_5 C1_5 106.8(8) . . ?
C4_5 F7_5 Na1 125.0(7) . . ?
O1_6 C1_6 C2_6 111.1(10) . . ?
O1_6 C1_6 C4_6 110.6(10) . . ?
C2_6 C1_6 C4_6 111.0(10) . . ?
O1_6 C1_6 C3_6 106.0(9) . . ?
C2_6 C1_6 C3_6 109.5(10) . . ?
C4_6 C1_6 C3_6 108.6(9) . . ?
F3_6 C2_6 F2_6 108.1(11) . . ?
F3_6 C2_6 F1_6 109.6(12) . . ?
F2_6 C2_6 F1_6 104.9(12) . . ?
F3_6 C2_6 C1_6 113.3(9) . . ?
F2_6 C2_6 C1_6 109.5(11) . . ?
F1_6 C2_6 C1_6 111.0(11) . . ?
F6_6 C3_6 F4_6 106.2(12) . . ?
F6_6 C3_6 F5_6 115.5(11) . . ?
F4_6 C3_6 F5_6 103.4(10) . . ?
F6_6 C3_6 C1_6 112.5(12) . . ?
F4_6 C3_6 C1_6 108.7(9) . . ?
F5_6 C3_6 C1_6 109.9(8) . . ?
F8_6 C4_6 F9_6 108.5(10) . . ?
F8_6 C4_6 F7_6 112.2(12) . . ?
F9_6 C4_6 F7_6 111.7(11) . . ?
F8_6 C4_6 C1_6 110.6(11) . . ?
F9_6 C4_6 C1_6 108.0(9) . . ?
F7_6 C4_6 C1_6 105.8(9) . . ?
C1_7 O1_7 Al1 151.5(13) . . ?
O1_7 C1_7 C2_7 110.6(10) . . ?
O1_7 C1_7 C3_7 109.0(11) . . ?
C2_7 C1_7 C3_7 110.5(10) . . ?
O1_7 C1_7 C4_7 105.0(10) . . ?
C2_7 C1_7 C4_7 115.2(9) . . ?
C3_7 C1_7 C4_7 106.2(10) . . ?
F2_7 C2_7 F1_7 107.9(11) . . ?
F2_7 C2_7 F3_7 113.6(11) . . ?
F1_7 C2_7 F3_7 110.1(12) . . ?
F2_7 C2_7 C1_7 115.4(11) . . ?
F1_7 C2_7 C1_7 110.2(10) . . ?
F3_7 C2_7 C1_7 99.5(9) . . ?
F5_7 C3_7 F4_7 103.7(9) . . ?
F5_7 C3_7 F6_7 111.9(12) . . ?
F4_7 C3_7 F6_7 115.7(11) . . ?
F5_7 C3_7 C1_7 112.6(9) . . ?
F4_7 C3_7 C1_7 111.6(11) . . ?
F6_7 C3_7 C1_7 101.6(9) . . ?
C3_7 F5_7 Na1 114.7(9) . . ?
F7_7 C4_7 F9_7 112.1(12) . . ?
F7_7 C4_7 F8_7 97.5(10) . . ?
F9_7 C4_7 F8_7 126.1(12) . . ?
F7_7 C4_7 C1_7 105.7(10) . . ?
F9_7 C4_7 C1_7 106.3(10) . . ?
F8_7 C4_7 C1_7 107.5(9) . . ?
O1_8 C1_8 C4_8 113.3(11) . . ?
O1_8 C1_8 C2_8 109.4(10) . . ?
C4_8 C1_8 C2_8 104.9(8) . . ?
O1_8 C1_8 C3_8 109.4(10) . . ?
C4_8 C1_8 C3_8 112.0(10) . . ?
C2_8 C1_8 C3_8 107.6(9) . . ?
F3_8 C2_8 F2_8 106.9(8) . . ?
F3_8 C2_8 F1_8 111.0(9) . . ?
F2_8 C2_8 F1_8 105.8(9) . . ?
F3_8 C2_8 C1_8 116.3(7) . . ?
F2_8 C2_8 C1_8 112.6(9) . . ?
F1_8 C2_8 C1_8 103.9(8) . . ?
F5_8 C3_8 F4_8 115.0(12) . . ?
F5_8 C3_8 F6_8 108.3(11) . . ?
F4_8 C3_8 F6_8 103.9(11) . . ?
F5_8 C3_8 C1_8 109.0(9) . . ?
F4_8 C3_8 C1_8 110.6(9) . . ?
F6_8 C3_8 C1_8 109.8(11) . . ?
F9_8 C4_8 F8_8 121.6(12) . . ?
F9_8 C4_8 F7_8 111.7(11) . . ?
F8_8 C4_8 F7_8 97.8(9) . . ?
F9_8 C4_8 C1_8 110.1(9) . . ?
F8_8 C4_8 C1_8 110.4(12) . . ?
F7_8 C4_8 C1_8 103.2(9) . . ?

loop_
_geom_bond_atom_site_label_1
_geom_bond_atom_site_label_2
_geom_bond_distance
_geom_bond_site_symmetry_2
_geom_bond_publ_flag
Al1 O1_4 1.709(6) . ?
Al1 O1_8 1.712(6) . ?
Al1 O1_3 1.714(7) . ?
Al1 O1_7 1.720(6) . ?
Al1 O1_2 1.748(7) . ?
Al1 O1_1 1.750(6) . ?
Al1 O1_5 1.759(6) . ?
Al1 O1_6 1.768(6) . ?
Na1 F6_1 2.378(10) . ?
Na1 F5_7 2.415(10) . ?
Na1 F7_5 2.447(9) . ?
Na1 F7_3 2.483(16) 1_545 ?
Na1 O1_1 2.591(18) . ?
Na1 O1_5 2.614(15) . ?
Na1 F6_5 2.681(11) . ?
Na1 F8_1 2.850(11) . ?
Na1 F2_3 2.95(2) 1_545 ?
O1_1 C1_1 1.346(16) . ?
C1_1 C3_1 1.532(7) . ?
C1_1 C2_1 1.532(7) . ?
C1_1 C4_1 1.539(7) . ?
C2_1 F2_1 1.268(11) . ?
C2_1 F3_1 1.323(10) . ?
C2_1 F1_1 1.377(12) . ?
C3_1 F5_1 1.316(11) . ?
C3_1 F6_1 1.323(10) . ?
C3_1 F4_1 1.341(12) . ?
C4_1 F9_1 1.286(10) . ?
C4_1 F7_1 1.321(10) . ?
C4_1 F8_1 1.364(11) . ?
O1_2 C1_2 1.35(2) . ?
C1_2 C2_2 1.530(8) . ?
C1_2 C3_2 1.535(8) . ?
C1_2 C4_2 1.536(8) . ?
C2_2 F1_2 1.334(10) . ?
C2_2 F2_2 1.339(10) . ?
C2_2 F3_2 1.345(12) . ?
C3_2 F5_2 1.318(11) . ?
C3_2 F6_2 1.350(12) . ?
C3_2 F4_2 1.375(12) . ?
C4_2 F7_2 1.329(11) . ?
C4_2 F8_2 1.335(10) . ?
C4_2 F9_2 1.361(12) . ?
O1_3 C1_3 1.37(2) . ?
C1_3 C3_3 1.535(7) . ?
C1_3 C4_3 1.536(7) . ?
C1_3 C2_3 1.542(7) . ?
C2_3 F3_3 1.307(11) . ?
C2_3 F1_3 1.342(13) . ?
C2_3 F2_3 1.347(13) . ?
F2_3 Na1 2.96(2) 1_565 ?
C3_3 F4_3 1.340(12) . ?
C3_3 F5_3 1.344(12) . ?
C3_3 F6_3 1.350(13) . ?
C4_3 F8_3 1.317(11) . ?
C4_3 F9_3 1.333(12) . ?
C4_3 F7_3 1.358(12) . ?
F7_3 Na1 2.483(16) 1_565 ?
O1_4 C1_4 1.344(17) . ?
C1_4 C4_4 1.539(7) . ?
C1_4 C3_4 1.540(7) . ?
C1_4 C2_4 1.546(7) . ?
C2_4 F3_4 1.315(11) . ?
C2_4 F1_4 1.331(12) . ?
C2_4 F2_4 1.352(12) . ?
C3_4 F5_4 1.315(10) . ?
C3_4 F4_4 1.338(11) . ?
C3_4 F6_4 1.384(12) . ?
C4_4 F9_4 1.342(11) . ?
C4_4 F7_4 1.342(11) . ?
C4_4 F8_4 1.367(12) . ?
O1_5 C1_5 1.374(18) . ?
C1_5 C2_5 1.536(7) . ?
C1_5 C3_5 1.539(7) . ?
C1_5 C4_5 1.540(7) . ?
C2_5 F1_5 1.303(11) . ?
C2_5 F3_5 1.345(10) . ?
C2_5 F2_5 1.388(12) . ?
C3_5 F4_5 1.322(11) . ?
C3_5 F5_5 1.341(10) . ?
C3_5 F6_5 1.376(11) . ?
C4_5 F7_5 1.313(10) . ?
C4_5 F9_5 1.324(12) . ?
C4_5 F8_5 1.362(11) . ?
O1_6 C1_6 1.407(18) . ?
C1_6 C2_6 1.536(7) . ?
C1_6 C4_6 1.536(7) . ?
C1_6 C3_6 1.539(7) . ?
C2_6 F3_6 1.302(11) . ?
C2_6 F2_6 1.354(11) . ?
C2_6 F1_6 1.358(13) . ?
C3_6 F6_6 1.303(12) . ?
C3_6 F4_6 1.333(11) . ?
C3_6 F5_6 1.340(11) . ?
C4_6 F8_6 1.318(11) . ?
C4_6 F9_6 1.346(11) . ?
C4_6 F7_6 1.348(12) . ?
O1_7 C1_7 1.377(17) . ?
C1_7 C2_7 1.530(7) . ?
C1_7 C3_7 1.533(7) . ?
C1_7 C4_7 1.536(8) . ?
C2_7 F2_7 1.320(11) . ?
C2_7 F1_7 1.362(12) . ?
C2_7 F3_7 1.434(13) . ?
C3_7 F5_7 1.333(12) . ?
C3_7 F4_7 1.338(10) . ?
C3_7 F6_7 1.430(13) . ?
C4_7 F7_7 1.358(12) . ?
C4_7 F9_7 1.359(12) . ?
C4_7 F8_7 1.374(11) . ?
O1_8 C1_8 1.315(17) . ?
C1_8 C4_8 1.532(7) . ?
C1_8 C2_8 1.534(7) . ?
C1_8 C3_8 1.540(8) . ?
C2_8 F3_8 1.313(11) . ?
C2_8 F2_8 1.345(10) . ?
C2_8 F1_8 1.455(10) . ?
C3_8 F5_8 1.308(11) . ?
C3_8 F4_8 1.321(12) . ?
C3_8 F6_8 1.356(11) . ?
C4_8 F9_8 1.335(12) . ?
C4_8 F8_8 1.372(11) . ?
C4_8 F7_8 1.447(10) . ?
